data_4300781
loop_
_publ_author_name
'Bassil, Bassem S.'
'Nellutla, Saritha'
'Kortz, Ulrich'
'Stowe, Ashley C.'
'van Tol, Johan'
'Dalal, Naresh S.'
'Keita, Bineta'
'Nadjo, Louis'

_publ_section_title
;
 The Satellite-Shaped Co-15 Polyoxotungstate
 [Co~6~(H~2~O)~30~{Co~9~Cl~2~(OH)~3~(H~2~O)~9~(SiW~8~O~31~)~3~}]^5-^
;
_journal_coden_ASTM INOCAJ
_journal_issue 8
_journal_name_full 'Inorganic Chemistry'
_journal_page_first 2659
_journal_page_last 2665
_journal_paper_doi 10.1021/ic048269x
_journal_volume 44
_journal_year 2005
_chemical_formula_sum 'Cl2 Co15 H155 Na5 O172 Si3 W24'
_chemical_formula_weight 8475.19
_space_group_IT_number 176
_symmetry_cell_setting hexagonal
_symmetry_space_group_name_Hall '-P 6c'
_symmetry_space_group_name_H-M 'P 63/m'
_atom_sites_solution_hydrogens geom
_atom_sites_solution_primary direct
_atom_sites_solution_secondary difmap
_audit_creation_method SHELXL-97
_cell_angle_alpha 90.00
_cell_angle_beta 90.00
_cell_angle_gamma 120.00
_cell_formula_units_Z 2
_cell_length_a 19.8754(17)
_cell_length_b 19.8754(17)
_cell_length_c 22.344(4)
_cell_measurement_reflns_used 6268
_cell_measurement_temperature 200(2)
_cell_measurement_theta_max 28.19
_cell_measurement_theta_min 2.24
_cell_volume 7644.0(17)
_computing_cell_refinement 'Bruker SMART'
_computing_data_collection 'Bruker SMART'
_computing_data_reduction 'Bruker SAINT'
_computing_molecular_graphics 'Bruker SHELXTL'
_computing_publication_material 'Bruker SHELXTL'
_computing_structure_refinement 'SHELXL-97 (Sheldrick, 1997)'
_computing_structure_solution 'SHELXS-97 (Sheldrick, 1990)'
_diffrn_ambient_temperature 473(2)
_diffrn_measured_fraction_theta_full 0.998
_diffrn_measured_fraction_theta_max 0.998
_diffrn_measurement_device_type 'CCD area detector'
_diffrn_measurement_method 'phi and omega scans'
_diffrn_radiation_monochromator graphite
_diffrn_radiation_source 'fine-focus sealed tube'
_diffrn_radiation_type MoK\a
_diffrn_radiation_wavelength 0.71073
_diffrn_reflns_av_R_equivalents 0.1318
_diffrn_reflns_av_sigmaI/netI 0.0556
_diffrn_reflns_limit_h_max 26
_diffrn_reflns_limit_h_min -26
_diffrn_reflns_limit_k_max 26
_diffrn_reflns_limit_k_min -26
_diffrn_reflns_limit_l_max 29
_diffrn_reflns_limit_l_min -29
_diffrn_reflns_number 80485
_diffrn_reflns_theta_full 28.33
_diffrn_reflns_theta_max 28.33
_diffrn_reflns_theta_min 1.82
_diffrn_standards_decay_% 0
_exptl_absorpt_coefficient_mu 19.752
_exptl_absorpt_correction_T_max 1.0000
_exptl_absorpt_correction_T_min 0.4784
_exptl_absorpt_correction_type multi-scan
_exptl_absorpt_process_details SADABS
_exptl_crystal_colour red
_exptl_crystal_density_diffrn 3.622
_exptl_crystal_density_meas 0
_exptl_crystal_density_method 'not measured'
_exptl_crystal_description block
_exptl_crystal_F_000 7396
_exptl_crystal_size_max 0.15
_exptl_crystal_size_mid 0.05
_exptl_crystal_size_min 0.03
_refine_diff_density_max 5.603
_refine_diff_density_min -3.359
_refine_diff_density_rms 0.503
_refine_ls_extinction_method none
_refine_ls_goodness_of_fit_ref 1.349
_refine_ls_hydrogen_treatment mixed
_refine_ls_matrix_type full
_refine_ls_number_parameters 208
_refine_ls_number_reflns 6502
_refine_ls_number_restraints 0
_refine_ls_restrained_S_all 1.349
_refine_ls_R_factor_all 0.0854
_refine_ls_R_factor_gt 0.0805
_refine_ls_shift/su_max 0.001
_refine_ls_shift/su_mean 0.000
_refine_ls_structure_factor_coef Fsqd
_refine_ls_weighting_details 'calc w=1/[\s^2^(Fo^2^)+(0.0000P)^2^+567.8169P] where P=(Fo^2^+2Fc^2^)/3'
_refine_ls_weighting_scheme calc
_refine_ls_wR_factor_gt 0.1496
_refine_ls_wR_factor_ref 0.1517
_reflns_number_gt 6173
_reflns_number_total 6502
_reflns_threshold_expression >2sigma(I)
_cod_data_source_file ic048269xsi20041209_070116.cif
_cod_data_source_block 34agabs
_cod_depositor_comments
;
The following automatic conversions were performed:
'_symmetry_cell_setting' value 'Hexagonal' changed to 'hexagonal'
according to '/home/saulius/struct/CIF-dictionaries/cif_core.dic'
dictionary named 'cif_core.dic' version 2.4.1 from 2010-06-29.

Automatic conversion script
Id: cif_fix_enum 1527 2010-12-29 10:47:43Z saulius 
;
_cod_original_cell_volume 7643.9(16)
_cod_database_code 4300781

loop_
_symmetry_equiv_pos_as_xyz
'x, y, z'
'-y, x-y, z'
'-x+y, -x, z'
'-x, -y, z+1/2'
'y, -x+y, z+1/2'
'x-y, x, z+1/2'
'-x, -y, -z'
'y, -x+y, -z'
'x-y, x, -z'
'x, y, -z-1/2'
'-y, x-y, -z-1/2'
'-x+y, -x, -z-1/2'

loop_
_atom_site_label
_atom_site_type_symbol
_atom_site_fract_x
_atom_site_fract_y
_atom_site_fract_z
_atom_site_U_iso_or_equiv
_atom_site_adp_type
_atom_site_occupancy
_atom_site_symmetry_multiplicity
_atom_site_calc_flag
_atom_site_refinement_flags
_atom_site_disorder_assembly
_atom_site_disorder_group
W1 W 0.57296(4) 0.00740(4) 0.66808(3) 0.01000(15) Uani 1 1 d . . .
W2 W 0.58188(4) -0.13076(4) 0.58977(3) 0.00991(14) Uani 1 1 d . . .
W3 W 0.73919(4) -0.00389(4) 0.66687(3) 0.01114(15) Uani 1 1 d . . .
W4 W 0.68254(4) -0.21309(4) 0.67686(3) 0.01007(14) Uani 1 1 d . . .
Co1 Co 0.41742(13) -0.19175(13) 0.68203(10) 0.0094(4) Uani 1 1 d . . .
Co2 Co 0.39218(18) -0.06776(18) 0.7500 0.0107(6) Uani 1 2 d S . .
Co3 Co 0.5842(2) -0.14903(19) 0.42083(13) 0.0314(7) Uani 1 1 d . . .
Si1 Si 0.5766(4) -0.1430(4) 0.7500 0.0120(13) Uani 1 2 d S . .
Na1 Na 1.0000 0.0000 0.6890(8) 0.035(4) Uani 1 3 d S . .
Na2 Na 1.0000 0.0000 0.572(2) 0.052(10) Uani 0.50 3 d SP . .
Cl1 Cl 0.3333 -0.3333 0.6702(3) 0.0131(13) Uani 1 3 d S . .
O1S1 O 0.6081(7) -0.0853(7) 0.6897(5) 0.010(2) Uiso 1 1 d . . .
O2S1 O 0.6191(9) -0.1950(9) 0.7500 0.007(3) Uiso 1 2 d S . .
O3S1 O 0.4852(10) -0.1957(9) 0.7500 0.011(3) Uiso 1 2 d S . .
O12 O 0.5660(7) -0.0443(7) 0.5920(5) 0.013(2) Uiso 1 1 d . . .
O13 O 0.6880(6) 0.0563(6) 0.6569(5) 0.010(2) Uiso 1 1 d . . .
O1A O 0.5959(10) 0.0368(10) 0.7500 0.013(3) Uiso 1 2 d S . .
O1T O 0.5634(8) 0.0841(8) 0.6418(6) 0.022(3) Uiso 1 1 d . . .
O1CC O 0.4747(6) -0.0673(7) 0.6875(5) 0.010(2) Uiso 1 1 d . . .
O12C O 0.3540(9) -0.1833(9) 0.7500 0.008(3) Uiso 1 2 d S . .
O23 O 0.6948(7) -0.0494(7) 0.5906(5) 0.014(2) Uiso 1 1 d . . .
O24 O 0.6211(7) -0.1948(7) 0.6211(5) 0.012(2) Uiso 1 1 d . . .
O2T O 0.5756(7) -0.1504(7) 0.5131(5) 0.015(2) Uiso 1 1 d . . .
O2CO O 0.4857(7) -0.1966(7) 0.6162(5) 0.015(2) Uiso 1 1 d . . .
O34 O 0.7445(7) -0.0932(7) 0.6816(5) 0.014(2) Uiso 1 1 d . . .
O3A O 0.7525(10) 0.0234(10) 0.7500 0.016(4) Uiso 1 2 d S . .
O3T O 0.8333(8) 0.0627(8) 0.6423(6) 0.020(3) Uiso 1 1 d . . .
O4A O 0.7363(10) -0.2090(10) 0.7500 0.014(3) Uiso 1 2 d S . .
O4B O 0.6127(7) -0.3147(7) 0.6835(6) 0.016(3) Uiso 1 1 d . . .
O4T O 0.7507(7) -0.2159(7) 0.6293(5) 0.015(2) Uiso 1 1 d . . .
O1W1 O 0.3424(7) -0.1834(8) 0.6186(6) 0.018(3) Uiso 1 1 d . . .
O1W2 O 0.4443(11) 0.0540(11) 0.7500 0.021(4) Uiso 1 2 d S . .
O1W3 O 0.6078(11) -0.0296(11) 0.4165(8) 0.043(4) Uiso 1 1 d . . .
O2W3 O 0.4688(11) -0.1847(11) 0.4132(8) 0.045(4) Uiso 1 1 d . . .
O3W3 O 0.5638(11) -0.2631(11) 0.4249(9) 0.046(4) Uiso 1 1 d . . .
O4W3 O 0.7017(10) -0.1041(10) 0.4252(7) 0.035(4) Uiso 1 1 d . . .
O5W3 O 0.5947(13) -0.1447(13) 0.3262(10) 0.060(6) Uiso 1 1 d . . .
O1W O 0.3333 -0.3333 0.3524(10) 0.020(5) Uiso 1 3 d S . .
O2W O 0.8189(17) -0.2829(17) 0.7500 0.050(7) Uiso 1 2 d S . .
O3W O 0.7268(18) 0.1938(18) 0.7500 0.059(8) Uiso 1 2 d S . .
O4W O 0.900(2) -0.034(2) 0.7500 0.072(9) Uiso 1 2 d S . .
O5W O 0.406(2) -0.200(2) 0.2500 0.083(11) Uiso 1 2 d S . .
O6W O 0.5000 0.0000 0.5000 0.087(11) Uiso 1 2 d S . .
O7W O 0.614(3) 0.160(3) 0.501(3) 0.091(17) Uiso 0.50 1 d P . .
O8W O 1.084(4) -0.001(5) 0.503(4) 0.13(3) Uiso 0.50 1 d P . .
O9W O 0.7317(15) 0.0524(14) 0.4974(11) 0.072(7) Uiso 1 1 d . . .
O10W O 0.9869(18) 0.0839(18) 0.6403(14) 0.098(9) Uiso 1 1 d . . .
O11W O 0.7750(18) -0.1089(18) 0.5279(15) 0.099(9) Uiso 1 1 d . . .

loop_
_atom_site_aniso_label
_atom_site_aniso_U_11
_atom_site_aniso_U_22
_atom_site_aniso_U_33
_atom_site_aniso_U_23
_atom_site_aniso_U_13
_atom_site_aniso_U_12
W1 0.0110(3) 0.0082(3) 0.0108(3) 0.0019(2) 0.0012(2) 0.0048(2)
W2 0.0102(3) 0.0100(3) 0.0078(3) 0.0007(2) 0.0016(2) 0.0037(3)
W3 0.0099(3) 0.0092(3) 0.0112(3) 0.0018(2) 0.0017(2) 0.0024(2)
W4 0.0106(3) 0.0098(3) 0.0102(3) 0.0005(2) 0.0023(2) 0.0053(2)
Co1 0.0101(10) 0.0103(10) 0.0090(10) -0.0016(8) -0.0004(8) 0.0059(8)
Co2 0.0086(14) 0.0087(14) 0.0143(15) 0.000 0.000 0.0040(12)
Co3 0.0455(19) 0.0362(17) 0.0223(14) -0.0019(12) 0.0010(13) 0.0277(16)
Si1 0.020(3) 0.004(3) 0.012(3) 0.000 0.000 0.006(3)
Na1 0.031(5) 0.031(5) 0.044(9) 0.000 0.000 0.016(2)
Na2 0.035(11) 0.035(11) 0.09(3) 0.000 0.000 0.017(6)
Cl1 0.0107(18) 0.0107(18) 0.018(3) 0.000 0.000 0.0054(9)

loop_
_atom_type_symbol
_atom_type_description
_atom_type_scat_dispersion_real
_atom_type_scat_dispersion_imag
_atom_type_scat_source
O O 0.0106 0.0060 'International Tables Vol C Tables 4.2.6.8 and 6.1.1.4'
Si Si 0.0817 0.0704 'International Tables Vol C Tables 4.2.6.8 and 6.1.1.4'
Co Co 0.3494 0.9721 'International Tables Vol C Tables 4.2.6.8 and 6.1.1.4'
Br Br -0.2901 2.4595 'International Tables Vol C Tables 4.2.6.8 and 6.1.1.4'
W W -0.8490 6.8722 'International Tables Vol C Tables 4.2.6.8 and 6.1.1.4'
Cl Cl 0.1484 0.1585 'International Tables Vol C Tables 4.2.6.8 and 6.1.1.4'
Na Na 0.0362 0.0249 'International Tables Vol C Tables 4.2.6.8 and 6.1.1.4'

loop_
_geom_angle_atom_site_label_1
_geom_angle_atom_site_label_2
_geom_angle_atom_site_label_3
_geom_angle
_geom_angle_site_symmetry_1
_geom_angle_site_symmetry_3
_geom_angle_publ_flag
O1T W1 O1CC 104.7(6) . . ?
O1T W1 O1A 99.8(7) . . ?
O1CC W1 O1A 90.9(6) . . ?
O1T W1 O12 99.1(6) . . ?
O1CC W1 O12 90.8(5) . . ?
O1A W1 O12 159.9(6) . . ?
O1T W1 O13 97.6(6) . . ?
O1CC W1 O13 157.7(5) . . ?
O1A W1 O13 86.0(6) . . ?
O12 W1 O13 84.9(5) . . ?
O1T W1 O1S1 167.9(5) . . ?
O1CC W1 O1S1 85.9(5) . . ?
O1A W1 O1S1 85.6(6) . . ?
O12 W1 O1S1 74.6(4) . . ?
O13 W1 O1S1 71.8(4) . . ?
O2T W2 O2CO 103.2(6) . . ?
O2T W2 O12 101.7(5) . . ?
O2CO W2 O12 93.1(5) . . ?
O2T W2 O24 102.5(5) . . ?
O2CO W2 O24 91.9(5) . . ?
O12 W2 O24 153.5(5) . . ?
O2T W2 O23 96.6(5) . . ?
O2CO W2 O23 160.1(5) . . ?
O12 W2 O23 84.0(5) . . ?
O24 W2 O23 82.5(5) . . ?
O2T W2 O1S1 170.9(5) . . ?
O2CO W2 O1S1 85.4(5) . . ?
O12 W2 O1S1 74.6(4) . . ?
O24 W2 O1S1 79.9(4) . . ?
O23 W2 O1S1 74.9(4) . . ?
O3T W3 O34 103.1(6) . . ?
O3T W3 O3A 98.4(7) . . ?
O34 W3 O3A 91.9(6) . . ?
O3T W3 O23 98.2(6) . . ?
O34 W3 O23 86.6(5) . . ?
O3A W3 O23 163.3(6) . . ?
O3T W3 O13 101.0(5) . . ?
O34 W3 O13 155.5(5) . . ?
O3A W3 O13 88.7(6) . . ?
O23 W3 O13 86.0(5) . . ?
O3T W3 O1S1 172.3(5) . . ?
O34 W3 O1S1 82.9(5) . . ?
O3A W3 O1S1 86.1(6) . . ?
O23 W3 O1S1 77.1(5) . . ?
O13 W3 O1S1 72.8(4) . . ?
O4T W4 O4B 101.0(6) . . ?
O4T W4 O24 101.0(5) . . ?
O4B W4 O24 93.4(5) . . ?
O4T W4 O4A 95.5(6) . . ?
O4B W4 O4A 94.5(6) . . ?
O24 W4 O4A 160.0(6) . . ?
O4T W4 O34 92.5(5) . . ?
O4B W4 O34 166.5(5) . . ?
O24 W4 O34 83.3(5) . . ?
O4A W4 O34 84.8(6) . . ?
O4T W4 O2S1 167.2(5) . . ?
O4B W4 O2S1 86.5(6) . . ?
O24 W4 O2S1 88.8(5) . . ?
O4A W4 O2S1 73.4(5) . . ?
O34 W4 O2S1 80.4(5) . . ?
O12C Co1 O2CO 177.2(5) . . ?
O12C Co1 O3S1 84.0(5) . . ?
O2CO Co1 O3S1 93.8(5) . . ?
O12C Co1 O1W1 90.2(5) . . ?
O2CO Co1 O1W1 91.9(5) . . ?
O3S1 Co1 O1W1 174.0(5) . . ?
O12C Co1 O1CC 81.7(5) . . ?
O2CO Co1 O1CC 96.5(5) . . ?
O3S1 Co1 O1CC 91.2(6) . . ?
O1W1 Co1 O1CC 86.4(5) . . ?
O12C Co1 Cl1 94.6(5) . . ?
O2CO Co1 Cl1 87.5(4) . . ?
O3S1 Co1 Cl1 96.8(5) . . ?
O1W1 Co1 Cl1 85.2(4) . . ?
O1CC Co1 Cl1 170.8(3) . . ?
O12C Co2 O1W2 173.7(7) . . ?
O12C Co2 O4B 95.6(5) . 2_545 ?
O1W2 Co2 O4B 88.9(5) . 2_545 ?
O12C Co2 O4B 95.6(5) . 11_547 ?
O1W2 Co2 O4B 88.9(5) . 11_547 ?
O4B Co2 O4B 89.7(7) 2_545 11_547 ?
O12C Co2 O1CC 81.8(5) . 10_557 ?
O1W2 Co2 O1CC 93.4(5) . 10_557 ?
O4B Co2 O1CC 175.1(5) 2_545 10_557 ?
O4B Co2 O1CC 94.6(5) 11_547 10_557 ?
O12C Co2 O1CC 81.8(5) . . ?
O1W2 Co2 O1CC 93.4(5) . . ?
O4B Co2 O1CC 94.6(5) 2_545 . ?
O4B Co2 O1CC 175.1(5) 11_547 . ?
O1CC Co2 O1CC 81.0(6) 10_557 . ?
O2W3 Co3 O4W3 174.9(7) . . ?
O2W3 Co3 O2T 90.4(6) . . ?
O4W3 Co3 O2T 91.5(6) . . ?
O2W3 Co3 O3W3 93.0(8) . . ?
O4W3 Co3 O3W3 91.8(7) . . ?
O2T Co3 O3W3 88.4(6) . . ?
O2W3 Co3 O5W3 90.1(8) . . ?
O4W3 Co3 O5W3 87.9(8) . . ?
O2T Co3 O5W3 178.6(8) . . ?
O3W3 Co3 O5W3 92.8(8) . . ?
O2W3 Co3 O1W3 88.1(7) . . ?
O4W3 Co3 O1W3 87.1(7) . . ?
O2T Co3 O1W3 91.7(6) . . ?
O3W3 Co3 O1W3 178.9(7) . . ?
O5W3 Co3 O1W3 87.0(8) . . ?
O3S1 Si1 O2S1 111.7(9) . . ?
O3S1 Si1 O1S1 111.5(6) . 10_557 ?
O2S1 Si1 O1S1 107.4(6) . 10_557 ?
O3S1 Si1 O1S1 111.5(6) . . ?
O2S1 Si1 O1S1 107.4(6) . . ?
O1S1 Si1 O1S1 107.1(9) 10_557 . ?
O10W Na1 O10W 95.9(13) 2_645 . ?
O10W Na1 O10W 95.9(13) 2_645 3_765 ?
O10W Na1 O10W 95.9(13) . 3_765 ?
O10W Na1 O4W 167.7(13) 2_645 3_765 ?
O10W Na1 O4W 82.1(11) . 3_765 ?
O10W Na1 O4W 96.3(12) 3_765 3_765 ?
O10W Na1 O4W 96.3(12) 2_645 2_645 ?
O10W Na1 O4W 167.7(13) . 2_645 ?
O10W Na1 O4W 82.1(11) 3_765 2_645 ?
O4W Na1 O4W 86.0(10) 3_765 2_645 ?
O10W Na1 O4W 82.1(11) 2_645 . ?
O10W Na1 O4W 96.3(12) . . ?
O10W Na1 O4W 167.7(13) 3_765 . ?
O4W Na1 O4W 86.0(10) 3_765 . ?
O4W Na1 O4W 86.0(10) 2_645 . ?
O10W Na1 Na2 59.1(10) 2_645 . ?
O10W Na1 Na2 59.1(10) . . ?
O10W Na1 Na2 59.1(10) 3_765 . ?
O4W Na1 Na2 128.0(7) 3_765 . ?
O4W Na1 Na2 128.0(7) 2_645 . ?
O4W Na1 Na2 128.0(7) . . ?
O10W Na1 Na1 120.9(10) 2_645 10_557 ?
O10W Na1 Na1 120.9(10) . 10_557 ?
O10W Na1 Na1 120.9(10) 3_765 10_557 ?
O4W Na1 Na1 52.0(7) 3_765 10_557 ?
O4W Na1 Na1 52.0(7) 2_645 10_557 ?
O4W Na1 Na1 52.0(7) . 10_557 ?
Na2 Na1 Na1 180.000(5) . 10_557 ?
O8W Na2 O8W 79(3) 3_765 2_645 ?
O8W Na2 O8W 79(3) 3_765 . ?
O8W Na2 O8W 79(3) 2_645 . ?
O8W Na2 O8W 42.5(11) 3_765 8_666 ?
O8W Na2 O8W 93(3) 2_645 8_666 ?
O8W Na2 O8W 42.5(11) . 8_666 ?
O8W Na2 O8W 42.5(11) 3_765 7_756 ?
O8W Na2 O8W 42.5(11) 2_645 7_756 ?
O8W Na2 O8W 93(3) . 7_756 ?
O8W Na2 O8W 76(3) 8_666 7_756 ?
O8W Na2 O8W 93(3) 3_765 9_546 ?
O8W Na2 O8W 42.5(11) 2_645 9_546 ?
O8W Na2 O8W 42.5(11) . 9_546 ?
O8W Na2 O8W 76(3) 8_666 9_546 ?
O8W Na2 O8W 76(3) 7_756 9_546 ?
O8W Na2 O10W 141(2) 3_765 3_765 ?
O8W Na2 O10W 130(2) 2_645 3_765 ?
O8W Na2 O10W 83(2) . 3_765 ?
O8W Na2 O10W 104(2) 8_666 3_765 ?
O8W Na2 O10W 173(2) 7_756 3_765 ?
O8W Na2 O10W 97(2) 9_546 3_765 ?
O8W Na2 O10W 130(2) 3_765 . ?
O8W Na2 O10W 83(2) 2_645 . ?
O8W Na2 O10W 141(2) . . ?
O8W Na2 O10W 173(2) 8_666 . ?
O8W Na2 O10W 97(2) 7_756 . ?
O8W Na2 O10W 104(2) 9_546 . ?
O10W Na2 O10W 82.9(17) 3_765 . ?
O8W Na2 O10W 83(2) 3_765 2_645 ?
O8W Na2 O10W 141(2) 2_645 2_645 ?
O8W Na2 O10W 130(2) . 2_645 ?
O8W Na2 O10W 97(2) 8_666 2_645 ?
O8W Na2 O10W 104(2) 7_756 2_645 ?
O8W Na2 O10W 173(2) 9_546 2_645 ?
O10W Na2 O10W 82.9(17) 3_765 2_645 ?
O10W Na2 O10W 82.9(17) . 2_645 ?
O8W Na2 Na1 132(2) 3_765 . ?
O8W Na2 Na1 132(2) 2_645 . ?
O8W Na2 Na1 132(2) . . ?
O8W Na2 Na1 135(2) 8_666 . ?
O8W Na2 Na1 135(2) 7_756 . ?
O8W Na2 Na1 135(2) 9_546 . ?
O10W Na2 Na1 49.8(12) 3_765 . ?
O10W Na2 Na1 49.8(12) . . ?
O10W Na2 Na1 49.8(12) 2_645 . ?
O8W Na2 Na2 48(2) 3_765 7_756 ?
O8W Na2 Na2 48(2) 2_645 7_756 ?
O8W Na2 Na2 48(2) . 7_756 ?
O8W Na2 Na2 45(2) 8_666 7_756 ?
O8W Na2 Na2 45(2) 7_756 7_756 ?
O8W Na2 Na2 45(2) 9_546 7_756 ?
O10W Na2 Na2 130.2(12) 3_765 7_756 ?
O10W Na2 Na2 130.2(12) . 7_756 ?
O10W Na2 Na2 130.2(12) 2_645 7_756 ?
Na1 Na2 Na2 180.000(7) . 7_756 ?
Co1 Cl1 Co1 118.87(6) 2_545 . ?
Co1 Cl1 Co1 118.87(6) 2_545 3_655 ?
Co1 Cl1 Co1 118.87(6) . 3_655 ?
Si1 O1S1 W1 123.5(6) . . ?
Si1 O1S1 W3 123.8(6) . . ?
W1 O1S1 W3 94.5(4) . . ?
Si1 O1S1 W2 124.2(6) . . ?
W1 O1S1 W2 90.6(4) . . ?
W3 O1S1 W2 90.8(4) . . ?
Si1 O2S1 W4 128.7(4) . 10_557 ?
Si1 O2S1 W4 128.7(4) . . ?
W4 O2S1 W4 95.9(6) 10_557 . ?
Si1 O3S1 Co1 122.2(6) . . ?
Si1 O3S1 Co1 122.2(6) . 10_557 ?
Co1 O3S1 Co1 95.2(7) . 10_557 ?
W2 O12 W1 119.9(6) . . ?
W3 O13 W1 120.8(6) . . ?
W1 O1A W1 147.6(10) . 10_557 ?
W1 O1CC Co1 131.4(6) . . ?
W1 O1CC Co2 131.6(6) . . ?
Co1 O1CC Co2 93.9(4) . . ?
Co2 O12C Co1 101.4(6) . 10_557 ?
Co2 O12C Co1 101.4(6) . . ?
Co1 O12C Co1 96.6(7) 10_557 . ?
W3 O23 W2 116.9(6) . . ?
W4 O24 W2 151.1(7) . . ?
W2 O2T Co3 168.0(7) . . ?
W2 O2CO Co1 134.1(7) . . ?
W3 O34 W4 143.7(7) . . ?
W3 O3A W3 151.6(10) . 10_557 ?
W4 O4A W4 115.6(9) . 10_557 ?
W4 O4B Co2 137.9(7) . 3_655 ?
Na1 O4W Na1 76.1(13) 10_557 . ?
O8W O8W O8W 119.4(15) 8_666 9_546 ?
O8W O8W Na2 72(4) 8_666 . ?
O8W O8W Na2 72(4) 9_546 . ?
O8W O8W Na2 66(4) 8_666 7_756 ?
O8W O8W Na2 66(4) 9_546 7_756 ?
Na2 O8W Na2 87(3) . 7_756 ?
Na1 O10W Na2 71.1(13) . . ?

loop_
_geom_bond_atom_site_label_1
_geom_bond_atom_site_label_2
_geom_bond_distance
_geom_bond_site_symmetry_2
_geom_bond_publ_flag
W1 O1T 1.731(13) . ?
W1 O1CC 1.818(11) . ?
W1 O1A 1.906(5) . ?
W1 O12 1.956(12) . ?
W1 O13 2.003(11) . ?
W1 O1S1 2.325(11) . ?
W2 O2T 1.748(12) . ?
W2 O2CO 1.792(12) . ?
W2 O12 1.896(12) . ?
W2 O24 1.926(12) . ?
W2 O23 2.005(12) . ?
W2 O1S1 2.368(11) . ?
W3 O3T 1.755(13) . ?
W3 O34 1.861(12) . ?
W3 O3A 1.916(4) . ?
W3 O23 1.925(12) . ?
W3 O13 1.932(11) . ?
W3 O1S1 2.334(11) . ?
W4 O4T 1.744(12) . ?
W4 O4B 1.795(13) . ?
W4 O24 1.902(12) . ?
W4 O4A 1.931(9) . ?
W4 O34 2.066(12) . ?
W4 O2S1 2.201(10) . ?
Co1 O12C 2.034(10) . ?
Co1 O2CO 2.036(12) . ?
Co1 O3S1 2.057(11) . ?
Co1 O1W1 2.123(13) . ?
Co1 O1CC 2.148(11) . ?
Co1 Cl1 2.465(2) . ?
Co2 O12C 2.026(16) . ?
Co2 O1W2 2.102(19) . ?
Co2 O4B 2.108(13) 2_545 ?
Co2 O4B 2.108(13) 11_547 ?
Co2 O1CC 2.152(12) 10_557 ?
Co2 O1CC 2.152(12) . ?
Co3 O2W3 2.042(19) . ?
Co3 O4W3 2.044(17) . ?
Co3 O2T 2.068(12) . ?
Co3 O3W3 2.096(19) . ?
Co3 O5W3 2.12(2) . ?
Co3 O1W3 2.179(19) . ?
Si1 O3S1 1.580(18) . ?
Si1 O2S1 1.629(16) . ?
Si1 O1S1 1.674(12) 10_557 ?
Si1 O1S1 1.674(12) . ?
Na1 O10W 2.11(3) 2_645 ?
Na1 O10W 2.11(3) . ?
Na1 O10W 2.11(3) 3_765 ?
Na1 O4W 2.21(3) 3_765 ?
Na1 O4W 2.21(3) 2_645 ?
Na1 O4W 2.21(3) . ?
Na1 Na2 2.62(5) . ?
Na1 Na1 2.73(3) 10_557 ?
Na2 O8W 2.28(8) 3_765 ?
Na2 O8W 2.28(8) 2_645 ?
Na2 O8W 2.28(8) . ?
Na2 O8W 2.37(8) 8_666 ?
Na2 O8W 2.37(8) 7_756 ?
Na2 O8W 2.37(8) 9_546 ?
Na2 O10W 2.37(4) 3_765 ?
Na2 O10W 2.37(4) . ?
Na2 O10W 2.37(4) 2_645 ?
Na2 Na2 3.21(9) 7_756 ?
Cl1 Co1 2.465(2) 2_545 ?
Cl1 Co1 2.465(2) 3_655 ?
O2S1 W4 2.201(10) 10_557 ?
O3S1 Co1 2.057(11) 10_557 ?
O1A W1 1.906(5) 10_557 ?
O12C Co1 2.034(10) 10_557 ?
O3A W3 1.916(4) 10_557 ?
O4A W4 1.931(9) 10_557 ?
O4B Co2 2.108(13) 3_655 ?
O4W Na1 2.21(3) 10_557 ?
O8W O8W 1.69(7) 8_666 ?
O8W O8W 1.69(7) 9_546 ?
O8W Na2 2.37(8) 7_756 ?
